data_2205751
loop_
_publ_author_name
'Yu, Ming'
'Chen, Xin'
'Jing, Zuo-Liang'

_publ_section_title
;
 Isonicotinic acid (2-hydroxy-3-methoxybenzylidene)hydrazide
;
_journal_issue 5
_journal_name_full 'Acta Crystallographica Section E'
_journal_page_first o1345
_journal_page_last o1346
_journal_paper_doi 10.1107/S1600536805011025
_journal_volume 61
_journal_year 2005
_chemical_formula_moiety 'C14 H13 N3 O3'
_chemical_formula_sum 'C14 H13 N3 O3'
_chemical_formula_weight 271.27
_chemical_name_systematic
;
 ?
;
_space_group_IT_number 14
_symmetry_cell_setting monoclinic
_symmetry_space_group_name_Hall '-P 2ybc'
_symmetry_space_group_name_H-M 'P 1 21/c 1'
_atom_sites_solution_hydrogens geom
_atom_sites_solution_primary direct
_atom_sites_solution_secondary difmap
_audit_creation_method SHELXL-97
_cell_angle_alpha 90.00
_cell_angle_beta 110.415(5)
_cell_angle_gamma 90.00
_cell_formula_units_Z 4
_cell_length_a 7.671(2)
_cell_length_b 16.268(5)
_cell_length_c 10.884(3)
_cell_measurement_reflns_used 981
_cell_measurement_temperature 294(2)
_cell_measurement_theta_max 24.13
_cell_measurement_theta_min 2.83
_cell_volume 1272.9(6)
_computing_cell_refinement SMART
_computing_data_collection 'SMART (Bruker, 1999)'
_computing_data_reduction 'SAINT (Bruker, 1999)'
_computing_molecular_graphics 'SHELXTL (Sheldrick, 1997b)'
_computing_publication_material SHELXTL
_computing_structure_refinement 'SHELXL97 (Sheldrick, 1997a)'
_computing_structure_solution 'SHELXS97 (Sheldrick, 1997a)'
_diffrn_ambient_temperature 294(2)
_diffrn_measured_fraction_theta_full 0.998
_diffrn_measured_fraction_theta_max 0.998
_diffrn_measurement_device_type 'Bruker SMART CCD'
_diffrn_measurement_method '\f and \w scans'
_diffrn_radiation_monochromator graphite
_diffrn_radiation_source 'fine-focus sealed tube'
_diffrn_radiation_type MoK\a
_diffrn_radiation_wavelength 0.71073
_diffrn_reflns_av_R_equivalents 0.0309
_diffrn_reflns_av_sigmaI/netI 0.0388
_diffrn_reflns_limit_h_max 9
_diffrn_reflns_limit_h_min -9
_diffrn_reflns_limit_k_max 19
_diffrn_reflns_limit_k_min -20
_diffrn_reflns_limit_l_max 6
_diffrn_reflns_limit_l_min -13
_diffrn_reflns_number 7239
_diffrn_reflns_theta_full 26.41
_diffrn_reflns_theta_max 26.41
_diffrn_reflns_theta_min 2.36
_exptl_absorpt_coefficient_mu 0.102
_exptl_absorpt_correction_T_max 0.984
_exptl_absorpt_correction_T_min 0.968
_exptl_absorpt_correction_type multi-scan
_exptl_absorpt_process_details '(SADABS; Bruker, 1999)'
_exptl_crystal_colour yellow
_exptl_crystal_density_diffrn 1.415
_exptl_crystal_density_method 'not measured'
_exptl_crystal_description block
_exptl_crystal_F_000 568
_exptl_crystal_size_max 0.22
_exptl_crystal_size_mid 0.18
_exptl_crystal_size_min 0.16
_refine_diff_density_max 0.174
_refine_diff_density_min -0.151
_refine_ls_extinction_coef 0.0053(15)
_refine_ls_extinction_expression Fc^*^=kFc[1+0.001xFc^2^\l^3^/sin(2\q)]^-1/4^
_refine_ls_extinction_method SHELXL
_refine_ls_goodness_of_fit_ref 1.059
_refine_ls_hydrogen_treatment mixed
_refine_ls_matrix_type full
_refine_ls_number_parameters 191
_refine_ls_number_reflns 2603
_refine_ls_number_restraints 2
_refine_ls_restrained_S_all 1.059
_refine_ls_R_factor_all 0.0845
_refine_ls_R_factor_gt 0.0511
_refine_ls_shift/su_max 0.000
_refine_ls_shift/su_mean 0.000
_refine_ls_structure_factor_coef Fsqd
_refine_ls_weighting_details 'calc w = 1/[\s^2^(Fo^2^)+(0.0434P)^2^+0.2950P] where P = (Fo^2^+2Fc^2^)/3'
_refine_ls_weighting_scheme calc
_refine_ls_wR_factor_gt 0.1024
_refine_ls_wR_factor_ref 0.1156
_reflns_number_gt 1752
_reflns_number_total 2603
_reflns_threshold_expression I>2\s(I)
_cod_data_source_file lh6389.cif
_cod_data_source_block I
_cod_depositor_comments
;
The following automatic conversions were performed:
'_symmetry_cell_setting' value 'Monoclinic' changed to 'monoclinic'
according to '/home/saulius/struct/CIF-dictionaries/cif_core.dic'
dictionary named 'cif_core.dic' version 2.4.1 from 2010-06-29.

Automatic conversion script
Id: cif_fix_enum 1527 2010-12-29 10:47:43Z saulius 

The following automatic conversions were performed:

'_symmetry_cell_setting' value 'Monoclinic' changed to 'monoclinic'
according to /home/saulius/struct/CIF-dictionaries/cif_core.dic
dictionary named 'cif_core.dic' version 2.4.1 from 2010-06-29.

Automatic conversion script
Id: cif_fix_values 1715 2011-07-08 13:25:40Z adriana 
;
_cod_original_cell_volume 1273.0(6)
_cod_original_sg_symbol_H-M 'P 21/c'
_cod_database_code 2205751
_cod_database_fobs_code 2205751

loop_
_symmetry_equiv_pos_as_xyz
'x, y, z'
'-x, y+1/2, -z+1/2'
'-x, -y, -z'
'x, -y-1/2, z-1/2'

loop_
_atom_site_label
_atom_site_fract_x
_atom_site_fract_y
_atom_site_fract_z
_atom_site_U_iso_or_equiv
_atom_site_adp_type
_atom_site_calc_flag
_atom_site_refinement_flags
_atom_site_occupancy
_atom_site_type_symbol
N1 0.4075(3) 0.76604(10) -0.36041(16) 0.0475(5) Uani d . 1 N
N2 0.3166(3) 0.57485(10) -0.02169(17) 0.0444(4) Uani d D 1 N
H2B 0.345(3) 0.6220(8) 0.0163(19) 0.059(7) Uiso d D 1 H
N3 0.2664(2) 0.51253(10) 0.04393(16) 0.0432(4) Uani d . 1 N
O1 0.2588(2) 0.49502(9) -0.20190(15) 0.0614(5) Uani d . 1 O
O2 0.1252(2) 0.36890(9) 0.05286(13) 0.0483(4) Uani d D 1 O
H2A 0.159(4) 0.4108(11) 0.019(3) 0.095(10) Uiso d D 1 H
O3 0.0603(2) 0.25187(9) 0.19040(14) 0.0560(4) Uani d . 1 O
C1 0.3095(3) 0.70022(13) -0.4187(2) 0.0527(6) Uani d . 1 C
H1 0.2589 0.6997 -0.5098 0.063 Uiso calc R 1 H
C2 0.2789(3) 0.63324(13) -0.35195(19) 0.0464(5) Uani d . 1 C
H2 0.2117 0.5884 -0.3974 0.056 Uiso calc R 1 H
C3 0.3491(3) 0.63322(11) -0.21653(18) 0.0366(5) Uani d . 1 C
C4 0.4543(3) 0.70007(11) -0.15499(18) 0.0394(5) Uani d . 1 C
H4 0.5071 0.7020 -0.0641 0.047 Uiso calc R 1 H
C5 0.4802(3) 0.76391(12) -0.23004(19) 0.0443(5) Uani d . 1 C
H5 0.5527 0.8082 -0.1871 0.053 Uiso calc R 1 H
C6 0.3049(3) 0.56064(12) -0.1472(2) 0.0417(5) Uani d . 1 C
C7 0.2840(3) 0.52416(12) 0.1639(2) 0.0450(5) Uani d . 1 C
H7 0.3282 0.5744 0.2034 0.054 Uiso calc R 1 H
C8 0.2359(3) 0.46003(12) 0.23904(18) 0.0384(5) Uani d . 1 C
C9 0.1622(3) 0.38534(11) 0.18143(17) 0.0373(5) Uani d . 1 C
C10 0.1283(3) 0.32253(12) 0.25798(19) 0.0404(5) Uani d . 1 C
C11 0.1636(3) 0.33519(13) 0.38993(19) 0.0475(5) Uani d . 1 C
H11 0.1420 0.2932 0.4409 0.057 Uiso calc R 1 H
C12 0.2314(3) 0.41044(14) 0.4467(2) 0.0503(6) Uani d . 1 C
H12 0.2524 0.4192 0.5351 0.060 Uiso calc R 1 H
C13 0.2676(3) 0.47197(13) 0.3725(2) 0.0477(5) Uani d . 1 C
H13 0.3136 0.5221 0.4114 0.057 Uiso calc R 1 H
C14 0.0531(4) 0.18086(14) 0.2647(2) 0.0654(7) Uani d . 1 C
H14A 0.1741 0.1705 0.3283 0.098 Uiso calc R 1 H
H14B 0.0145 0.1344 0.2071 0.098 Uiso calc R 1 H
H14C -0.0342 0.1897 0.3086 0.098 Uiso calc R 1 H

loop_
_atom_site_aniso_label
_atom_site_aniso_U_11
_atom_site_aniso_U_22
_atom_site_aniso_U_33
_atom_site_aniso_U_12
_atom_site_aniso_U_13
_atom_site_aniso_U_23
N1 0.0595(12) 0.0446(10) 0.0399(10) -0.0026(9) 0.0191(9) 0.0030(8)
N2 0.0627(12) 0.0332(9) 0.0438(10) -0.0007(9) 0.0268(9) 0.0036(8)
N3 0.0541(12) 0.0391(9) 0.0417(10) 0.0020(8) 0.0233(9) 0.0071(8)
O1 0.0910(13) 0.0417(9) 0.0557(10) -0.0143(8) 0.0308(9) -0.0067(7)
O2 0.0685(11) 0.0447(9) 0.0316(8) -0.0030(8) 0.0172(7) 0.0012(6)
O3 0.0766(11) 0.0431(8) 0.0425(9) -0.0119(8) 0.0133(8) 0.0070(7)
C1 0.0657(16) 0.0590(14) 0.0314(11) -0.0072(12) 0.0143(11) 0.0005(10)
C2 0.0556(14) 0.0459(12) 0.0381(11) -0.0084(10) 0.0170(10) -0.0053(9)
C3 0.0390(11) 0.0382(11) 0.0358(10) 0.0041(9) 0.0171(9) -0.0004(8)
C4 0.0461(13) 0.0426(11) 0.0299(9) 0.0006(9) 0.0137(9) -0.0015(9)
C5 0.0528(14) 0.0412(12) 0.0415(12) -0.0043(10) 0.0196(10) -0.0042(9)
C6 0.0464(13) 0.0391(11) 0.0418(12) 0.0024(9) 0.0181(10) 0.0033(9)
C7 0.0561(14) 0.0355(11) 0.0466(12) 0.0029(10) 0.0222(11) 0.0005(9)
C8 0.0434(12) 0.0396(11) 0.0353(10) 0.0044(9) 0.0178(9) 0.0016(8)
C9 0.0400(12) 0.0416(11) 0.0307(10) 0.0062(9) 0.0129(9) 0.0024(8)
C10 0.0409(12) 0.0422(11) 0.0363(10) 0.0027(9) 0.0110(9) 0.0051(9)
C11 0.0505(14) 0.0544(13) 0.0391(12) 0.0046(11) 0.0176(10) 0.0110(10)
C12 0.0614(15) 0.0595(14) 0.0322(11) 0.0065(11) 0.0193(11) 0.0011(10)
C13 0.0574(14) 0.0448(12) 0.0413(12) 0.0021(10) 0.0178(11) -0.0041(10)
C14 0.086(2) 0.0455(13) 0.0601(15) -0.0081(13) 0.0202(14) 0.0146(12)

loop_
_atom_type_symbol
_atom_type_description
_atom_type_scat_dispersion_real
_atom_type_scat_dispersion_imag
_atom_type_scat_source
C C 0.0033 0.0016 'International Tables Vol C Tables 4.2.6.8 and 6.1.1.4'
H H 0.0000 0.0000 'International Tables Vol C Tables 4.2.6.8 and 6.1.1.4'
N N 0.0061 0.0033 'International Tables Vol C Tables 4.2.6.8 and 6.1.1.4'
O O 0.0106 0.0060 'International Tables Vol C Tables 4.2.6.8 and 6.1.1.4'

loop_
_geom_angle_atom_site_label_1
_geom_angle_atom_site_label_2
_geom_angle_atom_site_label_3
_geom_angle
C5 N1 C1 116.27(17)
C6 N2 N3 117.82(17)
C6 N2 H2B 123.3(15)
N3 N2 H2B 118.7(15)
C7 N3 N2 118.28(17)
C9 O2 H2A 107.8(19)
C10 O3 C14 117.44(16)
N1 C1 C2 123.81(19)
N1 C1 H1 118.1
C2 C1 H1 118.1
C1 C2 C3 119.28(19)
C1 C2 H2 120.4
C3 C2 H2 120.4
C4 C3 C2 117.51(18)
C4 C3 C6 124.86(17)
C2 C3 C6 117.63(18)
C5 C4 C3 119.13(18)
C5 C4 H4 120.4
C3 C4 H4 120.4
N1 C5 C4 123.93(19)
N1 C5 H5 118.0
C4 C5 H5 118.0
O1 C6 N2 123.33(18)
O1 C6 C3 121.53(18)
N2 C6 C3 115.12(17)
N3 C7 C8 120.81(19)
N3 C7 H7 119.6
C8 C7 H7 119.6
C9 C8 C13 118.96(18)
C9 C8 C7 121.08(17)
C13 C8 C7 119.94(19)
O2 C9 C8 122.90(17)
O2 C9 C10 117.12(17)
C8 C9 C10 119.96(17)
O3 C10 C11 125.79(18)
O3 C10 C9 114.16(17)
C11 C10 C9 120.05(19)
C10 C11 C12 120.09(19)
C10 C11 H11 120.0
C12 C11 H11 120.0
C13 C12 C11 120.16(19)
C13 C12 H12 119.9
C11 C12 H12 119.9
C12 C13 C8 120.7(2)
C12 C13 H13 119.6
C8 C13 H13 119.6
O3 C14 H14A 109.5
O3 C14 H14B 109.5
H14A C14 H14B 109.5
O3 C14 H14C 109.5
H14A C14 H14C 109.5
H14B C14 H14C 109.5

loop_
_geom_bond_atom_site_label_1
_geom_bond_atom_site_label_2
_geom_bond_distance
N1 C5 1.332(3)
N1 C1 1.335(3)
N2 C6 1.357(3)
N2 N3 1.370(2)
N2 H2B 0.863(9)
N3 C7 1.279(2)
O1 C6 1.213(2)
O2 C9 1.354(2)
O2 H2A 0.859(10)
O3 C10 1.366(2)
O3 C14 1.422(2)
C1 C2 1.375(3)
C1 H1 0.9300
C2 C3 1.382(3)
C2 H2 0.9300
C3 C4 1.380(3)
C3 C6 1.502(3)
C4 C5 1.378(3)
C4 H4 0.9300
C5 H5 0.9300
C7 C8 1.451(3)
C7 H7 0.9300
C8 C9 1.393(3)
C8 C13 1.400(3)
C9 C10 1.399(3)
C10 C11 1.381(3)
C11 C12 1.388(3)
C11 H11 0.9300
C12 C13 1.373(3)
C12 H12 0.9300
C13 H13 0.9300
C14 H14A 0.9600
C14 H14B 0.9600
C14 H14C 0.9600

loop_
_geom_hbond_atom_site_label_D
_geom_hbond_atom_site_label_H
_geom_hbond_atom_site_label_A
_geom_hbond_site_symmetry_A
_geom_hbond_distance_DH
_geom_hbond_distance_HA
_geom_hbond_distance_DA
_geom_hbond_angle_DHA
O2 H2A N3 . 0.859(10) 1.826(17) 2.591(2) 147(3)
N2 H2B N1 4_576 0.863(9) 2.214(10) 3.068(3) 171(2)

loop_
_geom_torsion_atom_site_label_1
_geom_torsion_atom_site_label_2
_geom_torsion_atom_site_label_3
_geom_torsion_atom_site_label_4
_geom_torsion
C6 N2 N3 C7 177.23(19)
C5 N1 C1 C2 1.1(3)
N1 C1 C2 C3 1.3(3)
C1 C2 C3 C4 -2.7(3)
C1 C2 C3 C6 177.15(18)
C2 C3 C4 C5 1.7(3)
C6 C3 C4 C5 -178.12(18)
C1 N1 C5 C4 -2.2(3)
C3 C4 C5 N1 0.8(3)
N3 N2 C6 O1 -2.7(3)
N3 N2 C6 C3 175.92(16)
C4 C3 C6 O1 -159.1(2)
C2 C3 C6 O1 21.1(3)
C4 C3 C6 N2 22.3(3)
C2 C3 C6 N2 -157.51(19)
N2 N3 C7 C8 -179.03(17)
N3 C7 C8 C9 -2.6(3)
N3 C7 C8 C13 175.8(2)
C13 C8 C9 O2 179.23(18)
C7 C8 C9 O2 -2.3(3)
C13 C8 C9 C10 -2.6(3)
C7 C8 C9 C10 175.86(18)
C14 O3 C10 C11 -10.8(3)
C14 O3 C10 C9 169.20(19)
O2 C9 C10 O3 -0.2(3)
C8 C9 C10 O3 -178.50(17)
O2 C9 C10 C11 179.79(18)
C8 C9 C10 C11 1.5(3)
O3 C10 C11 C12 -179.4(2)
C9 C10 C11 C12 0.5(3)
C10 C11 C12 C13 -1.5(3)
C11 C12 C13 C8 0.4(3)
C9 C8 C13 C12 1.7(3)
C7 C8 C13 C12 -176.8(2)

loop_
_cod_related_entry_id
_cod_related_entry_database
_cod_related_entry_code
1 ChemSpider 11041817
